data_7026069
loop_
_publ_author_name
'Hartmann, Marco'
'Haji-Abdi, Abdishakur'
'Abersfelder, Kai'
'Haycock, Peter R.'
'White, Andrew J. P.'
'Scheschkewitz, David'

_publ_section_title
;
 Synthesis, characterisation and complexation of phosphino disilenes.
;
_journal_issue 39
_journal_name_full 'Dalton transactions (Cambridge, England : 2003)'
_journal_page_first 9288
_journal_page_last 9295
_journal_paper_doi 10.1039/c0dt00180e
_journal_volume 39
_journal_year 2010
_chemical_formula_sum 'C57 H79 P Si2'
_chemical_formula_weight 851.35
_chemical_name_common
;rac-1-Phenyl-2,2,3-tris(2',4',6'-triisopropylphenyl)-1-
phospha-2,3-disilaindane
;
_chemical_name_systematic
;
rac-1-Phenyl-2,2,3-tris(2',4',6'-triisopropylphenyl)-
1-phospha-2,3-disilaindane
;
_space_group_IT_number 14
_symmetry_cell_setting monoclinic
_symmetry_space_group_name_Hall '-P 2yn'
_symmetry_space_group_name_H-M 'P 1 21/n 1'
_atom_sites_solution_hydrogens geom
_atom_sites_solution_primary direct
_atom_sites_solution_secondary difmap
_audit_creation_method SHELXL-97
_cell_angle_alpha 90.00
_cell_angle_beta 97.7800(10)
_cell_angle_gamma 90.00
_cell_formula_units_Z 4
_cell_length_a 13.5451(9)
_cell_length_b 20.3454(13)
_cell_length_c 19.0323(12)
_cell_measurement_reflns_used 9285
_cell_measurement_temperature 173(2)
_cell_measurement_theta_max 28.27
_cell_measurement_theta_min 2.22
_cell_volume 5196.7(6)
_computing_cell_refinement 'Bruker SMART'
_computing_data_collection 'Bruker SMART'
_computing_data_reduction 'Bruker SAINT'
_computing_molecular_graphics ORTEP3
_computing_publication_material Pov-Ray
_computing_structure_refinement 'Bruker SHELXTL'
_computing_structure_solution 'Bruker SHELXTL'
_diffrn_ambient_temperature 173(2)
_diffrn_measured_fraction_theta_full 0.999
_diffrn_measured_fraction_theta_max 0.999
_diffrn_measurement_device_type 'CCD area detector'
_diffrn_measurement_method 'phi and omega scans'
_diffrn_radiation_monochromator graphite
_diffrn_radiation_source 'sealed tube'
_diffrn_radiation_type MoK\a
_diffrn_radiation_wavelength 0.71073
_diffrn_reflns_av_R_equivalents 0.0330
_diffrn_reflns_av_sigmaI/netI 0.0263
_diffrn_reflns_limit_h_max 16
_diffrn_reflns_limit_h_min -16
_diffrn_reflns_limit_k_max 24
_diffrn_reflns_limit_k_min -24
_diffrn_reflns_limit_l_max 22
_diffrn_reflns_limit_l_min -22
_diffrn_reflns_number 40563
_diffrn_reflns_theta_full 25.03
_diffrn_reflns_theta_max 25.03
_diffrn_reflns_theta_min 1.82
_exptl_absorpt_coefficient_mu 0.134
_exptl_absorpt_correction_T_max 0.95
_exptl_absorpt_correction_T_min 0.79106
_exptl_absorpt_correction_type multi-scan
_exptl_absorpt_process_details SADABS
_exptl_crystal_colour colorless
_exptl_crystal_density_diffrn 1.088
_exptl_crystal_density_method 'not measured'
_exptl_crystal_description octahedron
_exptl_crystal_F_000 1856
_exptl_crystal_size_max 0.43
_exptl_crystal_size_mid 0.43
_exptl_crystal_size_min 0.37
_refine_diff_density_max 0.469
_refine_diff_density_min -0.355
_refine_diff_density_rms 0.049
_refine_ls_extinction_method none
_refine_ls_goodness_of_fit_ref 1.209
_refine_ls_hydrogen_treatment mixed
_refine_ls_matrix_type full
_refine_ls_number_parameters 589
_refine_ls_number_reflns 9158
_refine_ls_number_restraints 32
_refine_ls_restrained_S_all 1.211
_refine_ls_R_factor_all 0.0701
_refine_ls_R_factor_gt 0.0645
_refine_ls_shift/su_max 0.000
_refine_ls_shift/su_mean 0.000
_refine_ls_structure_factor_coef Fsqd
_refine_ls_weighting_details 'calc w=1/[\s^2^(Fo^2^)+(0.0496P)^2^+4.4071P] where P=(Fo^2^+2Fc^2^)/3'
_refine_ls_weighting_scheme calc
_refine_ls_wR_factor_gt 0.1446
_refine_ls_wR_factor_ref 0.1479
_reflns_number_gt 8432
_reflns_number_total 9158
_reflns_threshold_expression >2sigma(I)
_cod_data_source_file c0dt00180e.txt
_cod_data_source_block Phosphadisilaindane
_cod_original_sg_symbol_H-M P2(1)/n
_cod_database_code 7026069

loop_
_symmetry_equiv_pos_as_xyz
'x, y, z'
'-x+1/2, y+1/2, -z+1/2'
'-x, -y, -z'
'x-1/2, -y-1/2, z-1/2'

loop_
_atom_site_label
_atom_site_type_symbol
_atom_site_fract_x
_atom_site_fract_y
_atom_site_fract_z
_atom_site_U_iso_or_equiv
_atom_site_adp_type
_atom_site_occupancy
_atom_site_symmetry_multiplicity
_atom_site_calc_flag
_atom_site_refinement_flags
_atom_site_disorder_assembly
_atom_site_disorder_group
Si1 Si 0.20830(5) 0.05504(3) 0.28506(3) 0.02667(16) Uani 1 1 d . . .
Si2 Si 0.29796(5) 0.14147(3) 0.34703(3) 0.02577(16) Uani 1 1 d . . .
P1 P 0.38614(5) 0.06700(3) 0.42257(3) 0.03067(16) Uani 1 1 d . . .
C1 C 0.07844(18) 0.06421(11) 0.23349(13) 0.0294(5) Uani 1 1 d . . .
C2 C 0.06313(19) 0.05834(12) 0.15847(13) 0.0324(5) Uani 1 1 d . . .
C3 C -0.0320(2) 0.06477(13) 0.12180(15) 0.0399(6) Uani 1 1 d . . .
H3A H -0.0407 0.0613 0.0716 0.048 Uiso 1 1 calc R . .
C4 C -0.1143(2) 0.07602(14) 0.15523(15) 0.0408(6) Uani 1 1 d . . .
C5 C -0.09961(19) 0.08121(14) 0.22808(15) 0.0396(6) Uani 1 1 d . . .
H5A H -0.1558 0.0882 0.2521 0.048 Uiso 1 1 calc R . .
C6 C -0.00579(18) 0.07659(12) 0.26795(13) 0.0323(5) Uani 1 1 d . . .
C7 C 0.1465(2) 0.04227(14) 0.11538(14) 0.0415(6) Uani 1 1 d . . .
H7A H 0.2098 0.0602 0.1416 0.050 Uiso 1 1 calc R . .
C8 C 0.1332(2) 0.0723(2) 0.04098(15) 0.0612(9) Uani 1 1 d . . .
H8A H 0.1169 0.1190 0.0439 0.092 Uiso 1 1 calc R . .
H8B H 0.0789 0.0496 0.0112 0.092 Uiso 1 1 calc R . .
H8C H 0.1951 0.0673 0.0202 0.092 Uiso 1 1 calc R . .
C9 C 0.1582(3) -0.03208(17) 0.1107(2) 0.0663(10) Uani 1 1 d . . .
H9A H 0.1712 -0.0506 0.1586 0.099 Uiso 1 1 calc R . .
H9B H 0.2140 -0.0423 0.0848 0.099 Uiso 1 1 calc R . .
H9C H 0.0968 -0.0512 0.0857 0.099 Uiso 1 1 calc R . .
C10 C -0.2173(2) 0.08190(18) 0.11213(16) 0.0537(8) Uani 1 1 d . . .
H10A H -0.2076 0.0909 0.0619 0.064 Uiso 1 1 calc R . .
C11 C -0.2765(3) 0.1376(2) 0.1363(2) 0.0841(13) Uani 1 1 d . . .
H11A H -0.2380 0.1784 0.1361 0.126 Uiso 1 1 calc R . .
H11B H -0.2911 0.1288 0.1844 0.126 Uiso 1 1 calc R . .
H11C H -0.3390 0.1421 0.1042 0.126 Uiso 1 1 calc R . .
C12 C -0.2732(3) 0.0175(2) 0.1131(2) 0.0735(11) Uani 1 1 d . . .
H12A H -0.2336 -0.0178 0.0956 0.110 Uiso 1 1 calc R . .
H12B H -0.3372 0.0210 0.0825 0.110 Uiso 1 1 calc R . .
H12C H -0.2847 0.0076 0.1617 0.110 Uiso 1 1 calc R . .
C13 C -0.00156(19) 0.08612(13) 0.34757(14) 0.0363(6) Uani 1 1 d . . .
H13A H 0.0700 0.0854 0.3691 0.044 Uiso 1 1 calc R . .
C14 C -0.0460(2) 0.15216(15) 0.36566(16) 0.0464(7) Uani 1 1 d . . .
H14A H -0.0136 0.1877 0.3426 0.070 Uiso 1 1 calc R . .
H14B H -0.0352 0.1587 0.4172 0.070 Uiso 1 1 calc R . .
H14C H -0.1177 0.1524 0.3488 0.070 Uiso 1 1 calc R . .
C15 C -0.0556(2) 0.03056(15) 0.38124(16) 0.0457(7) Uani 1 1 d . . .
H15A H -0.0283 -0.0119 0.3690 0.069 Uiso 1 1 calc R . .
H15B H -0.1269 0.0322 0.3634 0.069 Uiso 1 1 calc R . .
H15C H -0.0461 0.0358 0.4329 0.069 Uiso 1 1 calc R . .
C16 C 0.21044(18) 0.20108(12) 0.38634(12) 0.0285(5) Uani 1 1 d . . .
C17 C 0.16734(18) 0.25108(12) 0.34021(13) 0.0308(5) Uani 1 1 d . . .
C18 C 0.10907(19) 0.29954(13) 0.36532(13) 0.0360(6) Uani 1 1 d . . .
H18A H 0.0820 0.3331 0.3337 0.043 Uiso 1 1 calc R . .
C19 C 0.0890(2) 0.30083(13) 0.43467(14) 0.0377(6) Uani 1 1 d . . .
C20 C 0.1290(2) 0.25097(13) 0.47889(13) 0.0374(6) Uani 1 1 d . . .
H20A H 0.1152 0.2505 0.5265 0.045 Uiso 1 1 calc R . .
C21 C 0.18872(19) 0.20152(12) 0.45694(13) 0.0335(6) Uani 1 1 d . . .
C22 C 0.1793(2) 0.25490(13) 0.26175(13) 0.0347(6) Uani 1 1 d . . .
H22A H 0.2216 0.2169 0.2511 0.042 Uiso 1 1 calc R . .
C23 C 0.2339(2) 0.31775(14) 0.24552(16) 0.0492(7) Uani 1 1 d . . .
H23A H 0.3002 0.3183 0.2735 0.074 Uiso 1 1 calc R . .
H23B H 0.1960 0.3561 0.2578 0.074 Uiso 1 1 calc R . .
H23C H 0.2407 0.3191 0.1949 0.074 Uiso 1 1 calc R . .
C24 C 0.0797(2) 0.24855(15) 0.21394(14) 0.0455(7) Uani 1 1 d . . .
H24A H 0.0475 0.2072 0.2244 0.068 Uiso 1 1 calc R . .
H24B H 0.0911 0.2488 0.1642 0.068 Uiso 1 1 calc R . .
H24C H 0.0366 0.2855 0.2226 0.068 Uiso 1 1 calc R . .
C25 C 0.0218(2) 0.35309(15) 0.45987(15) 0.0481(7) Uani 1 1 d . . .
H25A H 0.0281 0.3502 0.5127 0.058 Uiso 1 1 calc R . .
C26 C 0.0515(3) 0.42210(16) 0.4411(2) 0.0705(10) Uani 1 1 d . . .
H26A H 0.0109 0.4541 0.4629 0.106 Uiso 1 1 calc R . .
H26B H 0.0407 0.4276 0.3894 0.106 Uiso 1 1 calc R . .
H26C H 0.1220 0.4292 0.4587 0.106 Uiso 1 1 calc R . .
C27 C -0.0863(2) 0.3399(2) 0.4308(2) 0.0698(10) Uani 1 1 d . . .
H27A H -0.1045 0.2955 0.4441 0.105 Uiso 1 1 calc R . .
H27B H -0.0952 0.3439 0.3791 0.105 Uiso 1 1 calc R . .
H27C H -0.1290 0.3720 0.4506 0.105 Uiso 1 1 calc R . .
C28 C 0.2263(2) 0.14935(14) 0.51181(14) 0.0429(7) Uani 1 1 d . . .
H28A H 0.2698 0.1187 0.4887 0.052 Uiso 1 1 calc R . .
C29 C 0.2897(2) 0.17799(18) 0.57672(16) 0.0573(9) Uani 1 1 d . . .
H29A H 0.3436 0.2044 0.5617 0.086 Uiso 1 1 calc R . .
H29B H 0.3181 0.1422 0.6075 0.086 Uiso 1 1 calc R . .
H29C H 0.2481 0.2058 0.6028 0.086 Uiso 1 1 calc R . .
C30 C 0.1423(3) 0.10859(18) 0.53476(17) 0.0639(10) Uani 1 1 d . . .
H30A H 0.1063 0.0862 0.4934 0.096 Uiso 1 1 calc R . .
H30B H 0.0964 0.1374 0.5559 0.096 Uiso 1 1 calc R . .
H30C H 0.1700 0.0759 0.5698 0.096 Uiso 1 1 calc R . .
C31 C 0.39997(18) 0.19258(12) 0.31282(13) 0.0304(5) Uani 1 1 d . A .
C32 C 0.45836(19) 0.23299(13) 0.36255(14) 0.0368(6) Uani 1 1 d . . .
C33 C 0.5333(2) 0.27209(15) 0.34044(16) 0.0515(8) Uani 1 1 d D A .
H33A H 0.5715 0.2997 0.3741 0.062 Uiso 1 1 calc R . .
C34 C 0.5535(2) 0.27185(17) 0.27134(17) 0.0558(8) Uani 1 1 d D . .
C35 C 0.4974(2) 0.23200(16) 0.22355(16) 0.0480(7) Uani 1 1 d . A .
H35A H 0.5113 0.2310 0.1760 0.058 Uiso 1 1 calc R . .
C36 C 0.42091(19) 0.19303(13) 0.24222(14) 0.0355(6) Uani 1 1 d . . .
C37 C 0.4446(2) 0.23722(13) 0.44074(14) 0.0400(6) Uani 1 1 d . . .
H37A H 0.3925 0.2044 0.4492 0.048 Uiso 1 1 calc R . .
C38 C 0.4064(3) 0.30516(15) 0.45893(18) 0.0574(8) Uani 1 1 d . . .
H38A H 0.3424 0.3138 0.4297 0.086 Uiso 1 1 calc R . .
H38B H 0.4548 0.3387 0.4495 0.086 Uiso 1 1 calc R . .
H38C H 0.3976 0.3064 0.5092 0.086 Uiso 1 1 calc R . .
C39 C 0.5399(2) 0.21976(17) 0.49001(16) 0.0550(8) Uani 1 1 d . . .
H39A H 0.5613 0.1753 0.4792 0.082 Uiso 1 1 calc R . .
H39B H 0.5270 0.2216 0.5394 0.082 Uiso 1 1 calc R . .
H39C H 0.5925 0.2512 0.4830 0.082 Uiso 1 1 calc R . .
C40 C 0.6280(6) 0.3200(4) 0.2480(6) 0.087(2) Uani 0.593(18) 1 d PDU A 1
H40A H 0.6164 0.3229 0.1951 0.105 Uiso 0.593(18) 1 calc PR A 1
C41 C 0.6248(6) 0.3896(4) 0.2782(7) 0.088(2) Uani 0.593(18) 1 d PDU A 1
H41A H 0.5572 0.4074 0.2672 0.132 Uiso 0.593(18) 1 calc PR A 1
H41B H 0.6715 0.4178 0.2570 0.132 Uiso 0.593(18) 1 calc PR A 1
H41C H 0.6436 0.3883 0.3298 0.132 Uiso 0.593(18) 1 calc PR A 1
C42 C 0.7346(6) 0.2977(5) 0.2703(6) 0.087(2) Uani 0.593(18) 1 d PDU A 1
H42A H 0.7438 0.2538 0.2513 0.131 Uiso 0.593(18) 1 calc PR A 1
H42B H 0.7483 0.2965 0.3222 0.131 Uiso 0.593(18) 1 calc PR A 1
H42C H 0.7804 0.3286 0.2519 0.131 Uiso 0.593(18) 1 calc PR A 1
C40A C 0.6412(6) 0.3075(5) 0.2482(7) 0.066(3) Uani 0.407(18) 1 d PDU A 2
H40B H 0.6383 0.2927 0.1978 0.079 Uiso 0.407(18) 1 calc PR A 2
C41A C 0.6127(7) 0.3801(5) 0.2393(8) 0.066(3) Uani 0.407(18) 1 d PDU A 2
H41D H 0.5439 0.3837 0.2157 0.099 Uiso 0.407(18) 1 calc PR A 2
H41E H 0.6576 0.4020 0.2104 0.099 Uiso 0.407(18) 1 calc PR A 2
H41F H 0.6182 0.4011 0.2860 0.099 Uiso 0.407(18) 1 calc PR A 2
C42A C 0.7393(7) 0.2776(7) 0.2822(6) 0.066(3) Uani 0.407(18) 1 d PDU A 2
H42D H 0.7354 0.2296 0.2786 0.099 Uiso 0.407(18) 1 calc PR A 2
H42E H 0.7519 0.2904 0.3322 0.099 Uiso 0.407(18) 1 calc PR A 2
H42F H 0.7937 0.2935 0.2576 0.099 Uiso 0.407(18) 1 calc PR A 2
C43 C 0.3642(2) 0.15228(13) 0.18309(13) 0.0368(6) Uani 1 1 d . A .
H43A H 0.3034 0.1347 0.2012 0.044 Uiso 1 1 calc R . .
C44 C 0.3287(2) 0.19297(16) 0.11657(15) 0.0508(8) Uani 1 1 d . . .
H44A H 0.2886 0.1652 0.0815 0.076 Uiso 1 1 calc R A .
H44B H 0.3866 0.2097 0.0964 0.076 Uiso 1 1 calc R . .
H44C H 0.2883 0.2300 0.1293 0.076 Uiso 1 1 calc R . .
C45 C 0.4251(2) 0.09346(15) 0.16436(16) 0.0499(7) Uani 1 1 d . . .
H45A H 0.4420 0.0659 0.2065 0.075 Uiso 1 1 calc R A .
H45B H 0.4864 0.1089 0.1477 0.075 Uiso 1 1 calc R . .
H45C H 0.3860 0.0678 0.1269 0.075 Uiso 1 1 calc R . .
C46 C 0.28987(18) 0.00254(12) 0.41871(13) 0.0315(5) Uani 1 1 d . . .
C47 C 0.21398(18) -0.00485(12) 0.36132(13) 0.0313(5) Uani 1 1 d . . .
C48 C 0.1504(2) -0.05874(13) 0.36069(16) 0.0399(6) Uani 1 1 d . . .
H48A H 0.1005 -0.0654 0.3212 0.048 Uiso 1 1 calc R . .
C49 C 0.1588(2) -0.10274(14) 0.41672(18) 0.0494(8) Uani 1 1 d . . .
H49A H 0.1147 -0.1391 0.4155 0.059 Uiso 1 1 calc R . .
C50 C 0.2307(2) -0.09382(15) 0.47384(17) 0.0514(8) Uani 1 1 d . . .
H50A H 0.2353 -0.1235 0.5127 0.062 Uiso 1 1 calc R . .
C51 C 0.2964(2) -0.04190(14) 0.47515(15) 0.0432(7) Uani 1 1 d . . .
H51A H 0.3465 -0.0363 0.5147 0.052 Uiso 1 1 calc R . .
C52 C 0.47071(18) 0.03200(13) 0.36374(13) 0.0329(6) Uani 1 1 d . . .
C53 C 0.5543(2) 0.06850(15) 0.35276(14) 0.0409(6) Uani 1 1 d . . .
H53A H 0.5620 0.1121 0.3707 0.049 Uiso 1 1 calc R . .
C54 C 0.6260(2) 0.04183(18) 0.31599(17) 0.0534(8) Uani 1 1 d . . .
H54A H 0.6827 0.0672 0.3088 0.064 Uiso 1 1 calc R . .
C55 C 0.6158(3) -0.02105(18) 0.28984(18) 0.0595(9) Uani 1 1 d . . .
H55A H 0.6653 -0.0394 0.2648 0.071 Uiso 1 1 calc R . .
C56 C 0.5338(2) -0.05710(16) 0.30020(18) 0.0557(8) Uani 1 1 d . . .
H56A H 0.5266 -0.1006 0.2820 0.067 Uiso 1 1 calc R . .
C57 C 0.4616(2) -0.03132(14) 0.33659(15) 0.0417(6) Uani 1 1 d . . .
H57A H 0.4050 -0.0571 0.3432 0.050 Uiso 1 1 calc R . .
H1 H 0.2698(18) 0.0287(12) 0.2413(13) 0.032(7) Uiso 1 1 d . . .

loop_
_atom_site_aniso_label
_atom_site_aniso_U_11
_atom_site_aniso_U_22
_atom_site_aniso_U_33
_atom_site_aniso_U_23
_atom_site_aniso_U_13
_atom_site_aniso_U_12
Si1 0.0277(3) 0.0245(3) 0.0275(3) 0.0017(3) 0.0024(3) 0.0011(3)
Si2 0.0284(3) 0.0253(3) 0.0235(3) 0.0024(3) 0.0033(3) -0.0003(3)
P1 0.0310(3) 0.0317(3) 0.0282(3) 0.0043(3) 0.0001(3) 0.0023(3)
C1 0.0291(12) 0.0222(12) 0.0350(13) 0.0018(10) -0.0018(10) -0.0013(10)
C2 0.0336(13) 0.0268(13) 0.0345(13) -0.0014(10) -0.0035(10) -0.0026(10)
C3 0.0422(15) 0.0389(15) 0.0370(14) 0.0004(12) -0.0004(12) -0.0056(12)
C4 0.0364(15) 0.0423(16) 0.0409(15) 0.0063(12) -0.0047(12) -0.0065(12)
C5 0.0287(13) 0.0423(15) 0.0480(16) 0.0077(13) 0.0057(12) -0.0016(11)
C6 0.0324(13) 0.0269(13) 0.0368(13) 0.0041(10) 0.0016(11) -0.0039(10)
C7 0.0406(15) 0.0464(16) 0.0357(14) -0.0099(12) -0.0021(12) 0.0018(13)
C8 0.0529(19) 0.095(3) 0.0345(16) -0.0039(17) 0.0024(14) -0.0011(18)
C9 0.066(2) 0.056(2) 0.075(2) -0.0274(18) 0.0018(18) 0.0113(17)
C10 0.0340(15) 0.080(2) 0.0443(17) 0.0152(16) -0.0048(13) -0.0073(15)
C11 0.053(2) 0.094(3) 0.097(3) 0.018(2) -0.022(2) 0.019(2)
C12 0.051(2) 0.098(3) 0.066(2) 0.003(2) -0.0113(17) -0.029(2)
C13 0.0293(13) 0.0414(15) 0.0384(14) 0.0038(12) 0.0056(11) 0.0005(11)
C14 0.0392(15) 0.0500(18) 0.0518(17) -0.0042(14) 0.0122(13) 0.0004(13)
C15 0.0420(16) 0.0499(17) 0.0470(16) 0.0108(14) 0.0128(13) 0.0005(13)
C16 0.0316(12) 0.0263(12) 0.0274(12) -0.0002(10) 0.0033(10) 0.0003(10)
C17 0.0348(13) 0.0285(13) 0.0289(13) -0.0008(10) 0.0035(10) 0.0000(10)
C18 0.0410(15) 0.0310(14) 0.0341(14) 0.0007(11) -0.0019(11) 0.0068(11)
C19 0.0394(15) 0.0367(14) 0.0361(14) -0.0080(11) 0.0016(11) 0.0052(12)
C20 0.0419(15) 0.0427(15) 0.0279(13) -0.0037(11) 0.0058(11) 0.0029(12)
C21 0.0382(14) 0.0334(14) 0.0291(13) 0.0015(11) 0.0056(11) 0.0028(11)
C22 0.0446(15) 0.0316(13) 0.0279(13) 0.0043(10) 0.0053(11) 0.0084(11)
C23 0.066(2) 0.0386(16) 0.0441(16) 0.0107(13) 0.0125(15) 0.0017(14)
C24 0.0599(18) 0.0419(16) 0.0328(14) 0.0028(12) -0.0005(13) 0.0105(14)
C25 0.0492(17) 0.0561(19) 0.0371(15) -0.0103(13) -0.0003(13) 0.0190(14)
C26 0.081(3) 0.0447(19) 0.087(3) -0.0203(18) 0.014(2) 0.0178(18)
C27 0.050(2) 0.088(3) 0.071(2) -0.016(2) 0.0090(17) 0.0177(19)
C28 0.0577(18) 0.0429(16) 0.0305(14) 0.0061(12) 0.0147(13) 0.0123(13)
C29 0.0580(19) 0.074(2) 0.0385(16) 0.0177(16) 0.0019(14) 0.0115(17)
C30 0.087(3) 0.063(2) 0.0413(17) 0.0177(16) 0.0083(17) -0.0124(19)
C31 0.0290(12) 0.0265(12) 0.0354(13) 0.0040(10) 0.0035(10) -0.0013(10)
C32 0.0361(14) 0.0305(13) 0.0425(15) 0.0057(11) 0.0004(11) -0.0023(11)
C33 0.0473(17) 0.0469(18) 0.0559(19) 0.0045(14) -0.0094(14) -0.0186(14)
C34 0.0457(17) 0.066(2) 0.0549(19) 0.0197(16) 0.0042(14) -0.0182(16)
C35 0.0421(16) 0.0606(19) 0.0420(16) 0.0108(14) 0.0081(13) -0.0101(14)
C36 0.0334(13) 0.0356(14) 0.0387(14) 0.0075(11) 0.0089(11) 0.0010(11)
C37 0.0452(16) 0.0340(14) 0.0387(15) -0.0044(12) -0.0020(12) -0.0048(12)
C38 0.067(2) 0.0422(18) 0.060(2) -0.0111(15) -0.0031(16) -0.0017(15)
C39 0.0547(19) 0.062(2) 0.0440(17) -0.0043(15) -0.0099(14) -0.0036(16)
C40 0.081(4) 0.082(4) 0.097(4) 0.036(3) 0.004(3) -0.042(3)
C41 0.082(4) 0.082(4) 0.098(4) 0.036(3) 0.003(3) -0.042(3)
C42 0.080(4) 0.082(4) 0.097(4) 0.036(3) 0.005(3) -0.041(3)
C40A 0.041(3) 0.092(5) 0.063(5) 0.019(4) 0.005(3) -0.030(3)
C41A 0.042(3) 0.092(5) 0.063(5) 0.019(4) 0.004(3) -0.030(3)
C42A 0.040(3) 0.093(5) 0.064(5) 0.019(4) 0.006(3) -0.031(3)
C43 0.0408(15) 0.0392(15) 0.0317(13) 0.0033(11) 0.0094(11) -0.0043(12)
C44 0.063(2) 0.0563(19) 0.0327(15) 0.0050(13) 0.0037(13) -0.0060(15)
C45 0.0497(18) 0.0537(19) 0.0484(17) -0.0041(14) 0.0142(14) 0.0046(14)
C46 0.0318(13) 0.0305(13) 0.0334(13) 0.0065(10) 0.0086(10) 0.0058(10)
C47 0.0312(13) 0.0265(13) 0.0375(14) 0.0064(10) 0.0095(11) 0.0047(10)
C48 0.0357(14) 0.0313(14) 0.0535(17) 0.0060(12) 0.0090(12) 0.0001(11)
C49 0.0440(17) 0.0346(15) 0.073(2) 0.0145(14) 0.0196(15) -0.0019(13)
C50 0.0560(19) 0.0421(17) 0.0595(19) 0.0268(15) 0.0199(16) 0.0064(14)
C51 0.0430(16) 0.0447(16) 0.0422(15) 0.0162(13) 0.0069(12) 0.0073(13)
C52 0.0292(13) 0.0387(14) 0.0299(13) 0.0084(11) 0.0007(10) 0.0066(11)
C53 0.0348(14) 0.0466(16) 0.0405(15) 0.0107(13) 0.0025(12) 0.0031(12)
C54 0.0358(16) 0.070(2) 0.0557(19) 0.0246(17) 0.0104(14) 0.0056(15)
C55 0.056(2) 0.066(2) 0.062(2) 0.0146(17) 0.0264(16) 0.0273(17)
C56 0.060(2) 0.0469(18) 0.062(2) 0.0024(15) 0.0163(16) 0.0168(16)
C57 0.0408(15) 0.0381(15) 0.0469(16) 0.0039(12) 0.0088(12) 0.0066(12)

loop_
_atom_type_symbol
_atom_type_description
_atom_type_scat_dispersion_real
_atom_type_scat_dispersion_imag
_atom_type_scat_source
C C 0.0033 0.0016 'International Tables Vol C Tables 4.2.6.8 and 6.1.1.4'
H H 0.0000 0.0000 'International Tables Vol C Tables 4.2.6.8 and 6.1.1.4'
Si Si 0.0817 0.0704 'International Tables Vol C Tables 4.2.6.8 and 6.1.1.4'
P P 0.1023 0.0942 'International Tables Vol C Tables 4.2.6.8 and 6.1.1.4'

loop_
_geom_angle_atom_site_label_1
_geom_angle_atom_site_label_2
_geom_angle_atom_site_label_3
_geom_angle
C47 Si1 C1 113.46(11)
C47 Si1 Si2 97.59(8)
C1 Si1 Si2 124.17(8)
C47 Si1 H1 104.5(11)
C1 Si1 H1 108.8(10)
Si2 Si1 H1 106.4(10)
C31 Si2 C16 107.59(11)
C31 Si2 P1 103.43(8)
C16 Si2 P1 117.87(8)
C31 Si2 Si1 125.56(8)
C16 Si2 Si1 111.27(8)
P1 Si2 Si1 90.57(3)
C46 P1 C52 101.23(11)
C46 P1 Si2 97.97(8)
C52 P1 Si2 100.74(8)
C6 C1 C2 117.7(2)
C6 C1 Si1 121.72(18)
C2 C1 Si1 120.61(18)
C3 C2 C1 119.9(2)
C3 C2 C7 117.2(2)
C1 C2 C7 122.9(2)
C4 C3 C2 122.6(3)
C4 C3 H3A 118.7
C2 C3 H3A 118.7
C3 C4 C5 117.6(2)
C3 C4 C10 120.3(3)
C5 C4 C10 122.2(3)
C4 C5 C6 122.7(3)
C4 C5 H5A 118.7
C6 C5 H5A 118.7
C5 C6 C1 119.6(2)
C5 C6 C13 116.3(2)
C1 C6 C13 124.1(2)
C2 C7 C9 109.6(3)
C2 C7 C8 114.2(2)
C9 C7 C8 110.0(3)
C2 C7 H7A 107.6
C9 C7 H7A 107.6
C8 C7 H7A 107.6
C7 C8 H8A 109.5
C7 C8 H8B 109.5
H8A C8 H8B 109.5
C7 C8 H8C 109.5
H8A C8 H8C 109.5
H8B C8 H8C 109.5
C7 C9 H9A 109.5
C7 C9 H9B 109.5
H9A C9 H9B 109.5
C7 C9 H9C 109.5
H9A C9 H9C 109.5
H9B C9 H9C 109.5
C11 C10 C12 111.3(3)
C11 C10 C4 112.5(3)
C12 C10 C4 110.4(3)
C11 C10 H10A 107.5
C12 C10 H10A 107.5
C4 C10 H10A 107.5
C10 C11 H11A 109.5
C10 C11 H11B 109.5
H11A C11 H11B 109.5
C10 C11 H11C 109.5
H11A C11 H11C 109.5
H11B C11 H11C 109.5
C10 C12 H12A 109.5
C10 C12 H12B 109.5
H12A C12 H12B 109.5
C10 C12 H12C 109.5
H12A C12 H12C 109.5
H12B C12 H12C 109.5
C6 C13 C14 111.9(2)
C6 C13 C15 111.5(2)
C14 C13 C15 109.2(2)
C6 C13 H13A 108.0
C14 C13 H13A 108.0
C15 C13 H13A 108.0
C13 C14 H14A 109.5
C13 C14 H14B 109.5
H14A C14 H14B 109.5
C13 C14 H14C 109.5
H14A C14 H14C 109.5
H14B C14 H14C 109.5
C13 C15 H15A 109.5
C13 C15 H15B 109.5
H15A C15 H15B 109.5
C13 C15 H15C 109.5
H15A C15 H15C 109.5
H15B C15 H15C 109.5
C21 C16 C17 117.6(2)
C21 C16 Si2 126.44(18)
C17 C16 Si2 115.91(17)
C18 C17 C16 120.2(2)
C18 C17 C22 116.2(2)
C16 C17 C22 123.6(2)
C19 C18 C17 122.4(2)
C19 C18 H18A 118.8
C17 C18 H18A 118.8
C20 C19 C18 117.1(2)
C20 C19 C25 121.6(2)
C18 C19 C25 121.2(2)
C19 C20 C21 123.0(2)
C19 C20 H20A 118.5
C21 C20 H20A 118.5
C20 C21 C16 119.6(2)
C20 C21 C28 116.8(2)
C16 C21 C28 123.5(2)
C17 C22 C24 112.1(2)
C17 C22 C23 111.0(2)
C24 C22 C23 111.3(2)
C17 C22 H22A 107.4
C24 C22 H22A 107.4
C23 C22 H22A 107.4
C22 C23 H23A 109.5
C22 C23 H23B 109.5
H23A C23 H23B 109.5
C22 C23 H23C 109.5
H23A C23 H23C 109.5
H23B C23 H23C 109.5
C22 C24 H24A 109.5
C22 C24 H24B 109.5
H24A C24 H24B 109.5
C22 C24 H24C 109.5
H24A C24 H24C 109.5
H24B C24 H24C 109.5
C26 C25 C27 110.5(3)
C26 C25 C19 112.6(3)
C27 C25 C19 110.6(3)
C26 C25 H25A 107.6
C27 C25 H25A 107.6
C19 C25 H25A 107.6
C25 C26 H26A 109.5
C25 C26 H26B 109.5
H26A C26 H26B 109.5
C25 C26 H26C 109.5
H26A C26 H26C 109.5
H26B C26 H26C 109.5
C25 C27 H27A 109.5
C25 C27 H27B 109.5
H27A C27 H27B 109.5
C25 C27 H27C 109.5
H27A C27 H27C 109.5
H27B C27 H27C 109.5
C30 C28 C29 109.7(2)
C30 C28 C21 112.5(2)
C29 C28 C21 112.9(2)
C30 C28 H28A 107.1
C29 C28 H28A 107.1
C21 C28 H28A 107.1
C28 C29 H29A 109.5
C28 C29 H29B 109.5
H29A C29 H29B 109.5
C28 C29 H29C 109.5
H29A C29 H29C 109.5
H29B C29 H29C 109.5
C28 C30 H30A 109.5
C28 C30 H30B 109.5
H30A C30 H30B 109.5
C28 C30 H30C 109.5
H30A C30 H30C 109.5
H30B C30 H30C 109.5
C36 C31 C32 117.9(2)
C36 C31 Si2 125.13(19)
C32 C31 Si2 116.95(18)
C33 C32 C31 119.5(3)
C33 C32 C37 116.8(2)
C31 C32 C37 123.7(2)
C34 C33 C32 122.0(3)
C34 C33 H33A 119.0
C32 C33 H33A 119.0
C35 C34 C33 118.2(2)
C35 C34 C40A 118.6(6)
C33 C34 C40A 122.9(6)
C35 C34 C40 121.3(5)
C33 C34 C40 120.2(5)
C34 C35 C36 122.3(3)
C34 C35 H35A 118.9
C36 C35 H35A 118.9
C35 C36 C31 120.0(2)
C35 C36 C43 116.2(2)
C31 C36 C43 123.7(2)
C32 C37 C38 111.1(2)
C32 C37 C39 112.3(2)
C38 C37 C39 110.7(2)
C32 C37 H37A 107.5
C38 C37 H37A 107.5
C39 C37 H37A 107.5
C37 C38 H38A 109.5
C37 C38 H38B 109.5
H38A C38 H38B 109.5
C37 C38 H38C 109.5
H38A C38 H38C 109.5
H38B C38 H38C 109.5
C37 C39 H39A 109.5
C37 C39 H39B 109.5
H39A C39 H39B 109.5
C37 C39 H39C 109.5
H39A C39 H39C 109.5
H39B C39 H39C 109.5
C34 C40 C42 111.8(6)
C34 C40 C41 115.7(5)
C42 C40 C41 104.2(8)
C34 C40 H40A 108.3
C42 C40 H40A 108.3
C41 C40 H40A 108.3
C40 C41 H41A 109.5
C40 C41 H41B 109.5
H41A C41 H41B 109.5
C40 C41 H41C 109.5
H41A C41 H41C 109.5
H41B C41 H41C 109.5
C40 C42 H42A 109.5
C40 C42 H42B 109.5
H42A C42 H42B 109.5
C40 C42 H42C 109.5
H42A C42 H42C 109.5
H42B C42 H42C 109.5
C34 C40A C42A 111.1(6)
C34 C40A C41A 107.4(6)
C42A C40A C41A 128.7(10)
C34 C40A H40B 101.9
C42A C40A H40B 101.9
C41A C40A H40B 101.9
C40A C41A H41D 109.5
C40A C41A H41E 109.5
H41D C41A H41E 109.5
C40A C41A H41F 109.5
H41D C41A H41F 109.5
H41E C41A H41F 109.5
C40A C42A H42D 109.5
C40A C42A H42E 109.5
H42D C42A H42E 109.5
C40A C42A H42F 109.5
H42D C42A H42F 109.5
H42E C42A H42F 109.5
C36 C43 C45 111.5(2)
C36 C43 C44 112.8(2)
C45 C43 C44 110.5(2)
C36 C43 H43A 107.3
C45 C43 H43A 107.3
C44 C43 H43A 107.3
C43 C44 H44A 109.5
C43 C44 H44B 109.5
H44A C44 H44B 109.5
C43 C44 H44C 109.5
H44A C44 H44C 109.5
H44B C44 H44C 109.5
C43 C45 H45A 109.5
C43 C45 H45B 109.5
H45A C45 H45B 109.5
C43 C45 H45C 109.5
H45A C45 H45C 109.5
H45B C45 H45C 109.5
C51 C46 C47 119.5(2)
C51 C46 P1 117.3(2)
C47 C46 P1 123.15(18)
C48 C47 C46 118.6(2)
C48 C47 Si1 122.7(2)
C46 C47 Si1 118.59(18)
C49 C48 C47 121.0(3)
C49 C48 H48A 119.5
C47 C48 H48A 119.5
C50 C49 C48 120.1(3)
C50 C49 H49A 120.0
C48 C49 H49A 120.0
C49 C50 C51 120.2(3)
C49 C50 H50A 119.9
C51 C50 H50A 119.9
C50 C51 C46 120.5(3)
C50 C51 H51A 119.7
C46 C51 H51A 119.7
C57 C52 C53 118.2(2)
C57 C52 P1 123.5(2)
C53 C52 P1 117.9(2)
C54 C53 C52 120.5(3)
C54 C53 H53A 119.8
C52 C53 H53A 119.8
C55 C54 C53 120.4(3)
C55 C54 H54A 119.8
C53 C54 H54A 119.8
C56 C55 C54 119.4(3)
C56 C55 H55A 120.3
C54 C55 H55A 120.3
C55 C56 C57 121.0(3)
C55 C56 H56A 119.5
C57 C56 H56A 119.5
C56 C57 C52 120.5(3)
C56 C57 H57A 119.8
C52 C57 H57A 119.8

loop_
_geom_bond_atom_site_label_1
_geom_bond_atom_site_label_2
_geom_bond_distance
Si1 C47 1.889(2)
Si1 C1 1.904(2)
Si1 Si2 2.3601(9)
Si1 H1 1.37(2)
Si2 C31 1.913(2)
Si2 C16 1.917(2)
Si2 P1 2.3075(9)
P1 C46 1.844(3)
P1 C52 1.849(3)
C1 C6 1.413(4)
C1 C2 1.420(3)
C2 C3 1.386(4)
C2 C7 1.519(4)
C3 C4 1.375(4)
C3 H3A 0.9500
C4 C5 1.378(4)
C4 C10 1.524(4)
C5 C6 1.392(4)
C5 H5A 0.9500
C6 C13 1.521(4)
C7 C9 1.525(4)
C7 C8 1.530(4)
C7 H7A 1.0000
C8 H8A 0.9800
C8 H8B 0.9800
C8 H8C 0.9800
C9 H9A 0.9800
C9 H9B 0.9800
C9 H9C 0.9800
C10 C11 1.496(5)
C10 C12 1.515(5)
C10 H10A 1.0000
C11 H11A 0.9800
C11 H11B 0.9800
C11 H11C 0.9800
C12 H12A 0.9800
C12 H12B 0.9800
C12 H12C 0.9800
C13 C14 1.531(4)
C13 C15 1.533(4)
C13 H13A 1.0000
C14 H14A 0.9800
C14 H14B 0.9800
C14 H14C 0.9800
C15 H15A 0.9800
C15 H15B 0.9800
C15 H15C 0.9800
C16 C21 1.414(3)
C16 C17 1.417(3)
C17 C18 1.388(3)
C17 C22 1.526(3)
C18 C19 1.384(4)
C18 H18A 0.9500
C19 C20 1.381(4)
C19 C25 1.519(4)
C20 C21 1.390(4)
C20 H20A 0.9500
C21 C28 1.527(4)
C22 C24 1.527(4)
C22 C23 1.530(4)
C22 H22A 1.0000
C23 H23A 0.9800
C23 H23B 0.9800
C23 H23C 0.9800
C24 H24A 0.9800
C24 H24B 0.9800
C24 H24C 0.9800
C25 C26 1.517(5)
C25 C27 1.517(4)
C25 H25A 1.0000
C26 H26A 0.9800
C26 H26B 0.9800
C26 H26C 0.9800
C27 H27A 0.9800
C27 H27B 0.9800
C27 H27C 0.9800
C28 C30 1.519(4)
C28 C29 1.522(4)
C28 H28A 1.0000
C29 H29A 0.9800
C29 H29B 0.9800
C29 H29C 0.9800
C30 H30A 0.9800
C30 H30B 0.9800
C30 H30C 0.9800
C31 C36 1.410(3)
C31 C32 1.412(4)
C32 C33 1.399(4)
C32 C37 1.527(4)
C33 C34 1.379(4)
C33 H33A 0.9500
C34 C35 1.369(4)
C34 C40A 1.508(4)
C34 C40 1.515(4)
C35 C36 1.389(4)
C35 H35A 0.9500
C36 C43 1.520(4)
C37 C38 1.531(4)
C37 C39 1.532(4)
C37 H37A 1.0000
C38 H38A 0.9800
C38 H38B 0.9800
C38 H38C 0.9800
C39 H39A 0.9800
C39 H39B 0.9800
C39 H39C 0.9800
C40 C42 1.517(5)
C40 C41 1.532(5)
C40 H40A 1.0000
C41 H41A 0.9800
C41 H41B 0.9800
C41 H41C 0.9800
C42 H42A 0.9800
C42 H42B 0.9800
C42 H42C 0.9800
C40A C42A 1.523(5)
C40A C41A 1.531(5)
C40A H40B 1.0000
C41A H41D 0.9800
C41A H41E 0.9800
C41A H41F 0.9800
C42A H42D 0.9800
C42A H42E 0.9800
C42A H42F 0.9800
C43 C45 1.523(4)
C43 C44 1.534(4)
C43 H43A 1.0000
C44 H44A 0.9800
C44 H44B 0.9800
C44 H44C 0.9800
C45 H45A 0.9800
C45 H45B 0.9800
C45 H45C 0.9800
C46 C51 1.398(3)
C46 C47 1.403(4)
C47 C48 1.394(4)
C48 C49 1.385(4)
C48 H48A 0.9500
C49 C50 1.370(5)
C49 H49A 0.9500
C50 C51 1.379(4)
C50 H50A 0.9500
C51 H51A 0.9500
C52 C57 1.387(4)
C52 C53 1.393(4)
C53 C54 1.383(4)
C53 H53A 0.9500
C54 C55 1.373(5)
C54 H54A 0.9500
C55 C56 1.367(5)
C55 H55A 0.9500
C56 C57 1.377(4)
C56 H56A 0.9500
C57 H57A 0.9500

loop_
_geom_torsion_atom_site_label_1
_geom_torsion_atom_site_label_2
_geom_torsion_atom_site_label_3
_geom_torsion_atom_site_label_4
_geom_torsion
C47 Si1 Si2 C31 135.94(12)
C1 Si1 Si2 C31 -98.91(13)
C47 Si1 Si2 C16 -91.45(11)
C1 Si1 Si2 C16 33.70(13)
C47 Si1 Si2 P1 28.92(8)
C1 Si1 Si2 P1 154.07(10)
C31 Si2 P1 C46 -156.09(11)
C16 Si2 P1 C46 85.37(12)
Si1 Si2 P1 C46 -29.19(8)
C31 Si2 P1 C52 -52.98(12)
C16 Si2 P1 C52 -171.52(12)
Si1 Si2 P1 C52 73.91(9)
C47 Si1 C1 C6 50.2(2)
Si2 Si1 C1 C6 -67.7(2)
C47 Si1 C1 C2 -129.39(19)
Si2 Si1 C1 C2 112.68(18)
C6 C1 C2 C3 0.0(3)
Si1 C1 C2 C3 179.62(19)
C6 C1 C2 C7 -177.4(2)
Si1 C1 C2 C7 2.2(3)
C1 C2 C3 C4 -0.8(4)
C7 C2 C3 C4 176.7(3)
C2 C3 C4 C5 0.3(4)
C2 C3 C4 C10 -179.3(3)
C3 C4 C5 C6 1.1(4)
C10 C4 C5 C6 -179.3(3)
C4 C5 C6 C1 -1.9(4)
C4 C5 C6 C13 177.6(3)
C2 C1 C6 C5 1.3(3)
Si1 C1 C6 C5 -178.34(19)
C2 C1 C6 C13 -178.2(2)
Si1 C1 C6 C13 2.2(3)
C3 C2 C7 C9 -90.5(3)
C1 C2 C7 C9 86.9(3)
C3 C2 C7 C8 33.4(4)
C1 C2 C7 C8 -149.1(3)
C3 C4 C10 C11 -136.3(3)
C5 C4 C10 C11 44.2(4)
C3 C4 C10 C12 98.7(3)
C5 C4 C10 C12 -80.8(4)
C5 C6 C13 C14 -56.4(3)
C1 C6 C13 C14 123.0(3)
C5 C6 C13 C15 66.2(3)
C1 C6 C13 C15 -114.4(3)
C31 Si2 C16 C21 -120.9(2)
P1 Si2 C16 C21 -4.6(2)
Si1 Si2 C16 C21 98.0(2)
C31 Si2 C16 C17 56.2(2)
P1 Si2 C16 C17 172.50(15)
Si1 Si2 C16 C17 -84.91(19)
C21 C16 C17 C18 2.2(4)
Si2 C16 C17 C18 -175.08(19)
C21 C16 C17 C22 -176.6(2)
Si2 C16 C17 C22 6.1(3)
C16 C17 C18 C19 -1.2(4)
C22 C17 C18 C19 177.7(2)
C17 C18 C19 C20 -0.5(4)
C17 C18 C19 C25 -177.7(3)
C18 C19 C20 C21 1.1(4)
C25 C19 C20 C21 178.4(3)
C19 C20 C21 C16 -0.1(4)
C19 C20 C21 C28 -179.2(3)
C17 C16 C21 C20 -1.6(4)
Si2 C16 C21 C20 175.4(2)
C17 C16 C21 C28 177.5(2)
Si2 C16 C21 C28 -5.5(4)
C18 C17 C22 C24 -61.3(3)
C16 C17 C22 C24 117.5(3)
C18 C17 C22 C23 63.8(3)
C16 C17 C22 C23 -117.3(3)
C20 C19 C25 C26 132.1(3)
C18 C19 C25 C26 -50.8(4)
C20 C19 C25 C27 -103.7(3)
C18 C19 C25 C27 73.5(4)
C20 C21 C28 C30 64.7(3)
C16 C21 C28 C30 -114.4(3)
C20 C21 C28 C29 -60.2(3)
C16 C21 C28 C29 120.7(3)
C16 Si2 C31 C36 -121.6(2)
P1 Si2 C31 C36 113.0(2)
Si1 Si2 C31 C36 12.4(3)
C16 Si2 C31 C32 58.3(2)
P1 Si2 C31 C32 -67.2(2)
Si1 Si2 C31 C32 -167.75(16)
C36 C31 C32 C33 0.6(4)
Si2 C31 C32 C33 -179.2(2)
C36 C31 C32 C37 -179.7(2)
Si2 C31 C32 C37 0.5(3)
C31 C32 C33 C34 -1.0(5)
C37 C32 C33 C34 179.2(3)
C32 C33 C34 C35 0.3(5)
C32 C33 C34 C40A -172.7(5)
C32 C33 C34 C40 173.8(5)
C33 C34 C35 C36 0.9(5)
C40A C34 C35 C36 174.2(5)
C40 C34 C35 C36 -172.5(5)
C34 C35 C36 C31 -1.3(5)
C34 C35 C36 C43 179.0(3)
C32 C31 C36 C35 0.5(4)
Si2 C31 C36 C35 -179.7(2)
C32 C31 C36 C43 -179.8(2)
Si2 C31 C36 C43 0.0(4)
C33 C32 C37 C38 66.9(3)
C31 C32 C37 C38 -112.9(3)
C33 C32 C37 C39 -57.7(3)
C31 C32 C37 C39 122.6(3)
C35 C34 C40 C42 -107.4(8)
C33 C34 C40 C42 79.3(8)
C40A C34 C40 C42 -27(4)
C35 C34 C40 C41 133.5(8)
C33 C34 C40 C41 -39.8(12)
C40A C34 C40 C41 -146(5)
C35 C34 C40A C42A -107.5(9)
C33 C34 C40A C42A 65.4(10)
C40 C34 C40A C42A 146(5)
C35 C34 C40A C41A 107.1(10)
C33 C34 C40A C41A -79.9(11)
C40 C34 C40A C41A 0(4)
C35 C36 C43 C45 74.7(3)
C31 C36 C43 C45 -104.9(3)
C35 C36 C43 C44 -50.2(3)
C31 C36 C43 C44 130.1(3)
C52 P1 C46 C51 99.7(2)
Si2 P1 C46 C51 -157.60(19)
C52 P1 C46 C47 -78.0(2)
Si2 P1 C46 C47 24.7(2)
C51 C46 C47 C48 -3.4(4)
P1 C46 C47 C48 174.24(19)
C51 C46 C47 Si1 -179.0(2)
P1 C46 C47 Si1 -1.3(3)
C1 Si1 C47 C48 29.9(2)
Si2 Si1 C47 C48 162.4(2)
C1 Si1 C47 C46 -154.79(19)
Si2 Si1 C47 C46 -22.3(2)
C46 C47 C48 C49 2.7(4)
Si1 C47 C48 C49 178.0(2)
C47 C48 C49 C50 -0.2(4)
C48 C49 C50 C51 -1.4(5)
C49 C50 C51 C46 0.6(5)
C47 C46 C51 C50 1.8(4)
P1 C46 C51 C50 -176.0(2)
C46 P1 C52 C57 -8.2(2)
Si2 P1 C52 C57 -108.7(2)
C46 P1 C52 C53 179.28(19)
Si2 P1 C52 C53 78.82(19)
C57 C52 C53 C54 -0.3(4)
P1 C52 C53 C54 172.6(2)
C52 C53 C54 C55 0.0(4)
C53 C54 C55 C56 0.2(5)
C54 C55 C56 C57 -0.2(5)
C55 C56 C57 C52 -0.1(5)
C53 C52 C57 C56 0.4(4)
P1 C52 C57 C56 -172.1(2)
